data_7214907
loop_
_publ_author_name
'Thu\'ery, Pierre'

_publ_section_title
;
 Supramolecular assemblies built from lanthanide ammoniocarboxylates and
 cucurbit[6]uril
;
_journal_issue 23
_journal_name_full CrystEngComm
_journal_page_first 8128
_journal_paper_doi 10.1039/c2ce25915j
_journal_volume 14
_journal_year 2012
_chemical_formula_sum 'C84 H144 Ce2 N56 O69'
_chemical_formula_weight 3322.79
_space_group_IT_number 15
_symmetry_cell_setting monoclinic
_symmetry_space_group_name_Hall '-C 2yc'
_symmetry_space_group_name_H-M 'C 1 2/c 1'
_atom_sites_solution_hydrogens geom
_atom_sites_solution_primary direct
_atom_sites_solution_secondary difmap
_audit_creation_method SHELXL-97
_cell_angle_alpha 90.00
_cell_angle_beta 127.1909(15)
_cell_angle_gamma 90.00
_cell_formula_units_Z 4
_cell_length_a 34.5703(11)
_cell_length_b 21.2363(6)
_cell_length_c 21.7315(5)
_cell_measurement_reflns_used 173673
_cell_measurement_temperature 150(2)
_cell_measurement_theta_max 28.70
_cell_measurement_theta_min 2.68
_cell_volume 12709.4(7)
_computing_cell_refinement 'HKL2000 (Otwinowski & Minor, 1997)'
_computing_data_collection 'COLLECT (Nonius, 1998)'
_computing_data_reduction 'HKL2000 (Otwinowski & Minor, 1997)'
_computing_molecular_graphics 'SHELXTL (Sheldrick, 2008)'
_computing_publication_material 'SHELXTL (Sheldrick, 2008); PLATON (Spek, 2003)'
_computing_structure_refinement 'SHELXL-97 (Sheldrick, 2008)'
_computing_structure_solution 'SHELXS-97 (Sheldrick, 2008)'
_diffrn_ambient_temperature 150(2)
_diffrn_measured_fraction_theta_full 0.997
_diffrn_measured_fraction_theta_max 0.997
_diffrn_measurement_device_type 'Nonius Kappa-CCD area-detector diffractometer'
_diffrn_measurement_method 'two \f and four \w scans with 2\% steps (416 frames)'
_diffrn_radiation_monochromator graphite
_diffrn_radiation_source 'fine-focus sealed tube'
_diffrn_radiation_type MoK\a
_diffrn_radiation_wavelength 0.71073
_diffrn_reflns_av_R_equivalents 0.0312
_diffrn_reflns_av_sigmaI/netI 0.0403
_diffrn_reflns_limit_h_max 46
_diffrn_reflns_limit_h_min -46
_diffrn_reflns_limit_k_max 28
_diffrn_reflns_limit_k_min -28
_diffrn_reflns_limit_l_max 29
_diffrn_reflns_limit_l_min -29
_diffrn_reflns_number 173673
_diffrn_reflns_theta_full 28.70
_diffrn_reflns_theta_max 28.70
_diffrn_reflns_theta_min 2.68
_diffrn_standards_decay_% 0
_diffrn_standards_interval_time 0
_diffrn_standards_number 0
_exptl_absorpt_coefficient_mu 0.837
_exptl_absorpt_correction_T_max 0.882
_exptl_absorpt_correction_T_min 0.687
_exptl_absorpt_correction_type multi-scan
_exptl_absorpt_process_details 'SCALEPACK (Otwinowski & Minor, 1997)'
_exptl_crystal_colour colourless
_exptl_crystal_density_diffrn 1.737
_exptl_crystal_density_method 'not measured'
_exptl_crystal_description parallelepiped
_exptl_crystal_F_000 6832
_exptl_crystal_size_max 0.17
_exptl_crystal_size_mid 0.15
_exptl_crystal_size_min 0.15
_refine_diff_density_max 2.840
_refine_diff_density_min -1.537
_refine_diff_density_rms 0.157
_refine_ls_extinction_method none
_refine_ls_goodness_of_fit_ref 1.058
_refine_ls_hydrogen_treatment constr
_refine_ls_matrix_type full
_refine_ls_number_parameters 1100
_refine_ls_number_reflns 16369
_refine_ls_number_restraints 484
_refine_ls_restrained_S_all 1.079
_refine_ls_R_factor_all 0.0667
_refine_ls_R_factor_gt 0.0552
_refine_ls_shift/su_max 0.002
_refine_ls_shift/su_mean 0.000
_refine_ls_structure_factor_coef Fsqd
_refine_ls_weighting_details 'calc w=1/[\s^2^(Fo^2^)+(0.1018P)^2^+59.4823P] where P=(Fo^2^+2Fc^2^)/3'
_refine_ls_weighting_scheme calc
_refine_ls_wR_factor_gt 0.1641
_refine_ls_wR_factor_ref 0.1713
_reflns_number_gt 13649
_reflns_number_total 16369
_reflns_threshold_expression >2sigma(I)
_cod_data_source_file c2ce25915j.txt
_cod_data_source_block 2
_cod_original_sg_symbol_H-M 'C 2/c'
_cod_database_code 7214907

loop_
_symmetry_equiv_pos_as_xyz
'x, y, z'
'-x, y, -z+1/2'
'x+1/2, y+1/2, z'
'-x+1/2, y+1/2, -z+1/2'
'-x, -y, -z'
'x, -y, z-1/2'
'-x+1/2, -y+1/2, -z'
'x+1/2, -y+1/2, z-1/2'

loop_
_atom_site_label
_atom_site_type_symbol
_atom_site_fract_x
_atom_site_fract_y
_atom_site_fract_z
_atom_site_U_iso_or_equiv
_atom_site_adp_type
_atom_site_occupancy
_atom_site_symmetry_multiplicity
_atom_site_calc_flag
_atom_site_refinement_flags
Ce Ce 0.698214(7) 0.330521(9) 0.025001(11) 0.01926(8) Uani 1 1 d .
O1 O 0.73382(11) 0.23125(13) 0.05960(17) 0.0269(6) Uani 1 1 d .
O2 O 0.76669(10) 0.15112(13) 0.04126(16) 0.0258(5) Uani 1 1 d .
O3 O 0.63728(10) 0.25083(13) 0.01974(16) 0.0252(5) Uani 1 1 d .
O4 O 0.62231(11) 0.03287(13) 0.18849(17) 0.0299(6) Uani 1 1 d .
O5 O 0.72899(10) 0.31475(13) 0.16695(15) 0.0246(5) Uani 1 1 d .
O6 O 0.73030(11) 0.08124(13) 0.34080(17) 0.0292(6) Uani 1 1 d .
O7 O 0.84098(10) 0.23196(13) 0.20770(15) 0.0247(5) Uani 1 1 d .
O8 O 0.85870(12) 0.02958(14) 0.42291(18) 0.0324(6) Uani 1 1 d .
O9 O 0.86278(10) 0.11222(12) 0.10633(15) 0.0245(5) Uani 1 1 d .
O10 O 0.86707(14) -0.07670(15) 0.3267(2) 0.0387(7) Uani 1 1 d .
O11 O 0.76916(11) 0.05556(12) -0.04967(16) 0.0255(6) Uani 1 1 d .
O12 O 0.74946(14) -0.12553(14) 0.1538(2) 0.0373(7) Uani 1 1 d .
O13 O 0.65640(10) 0.13034(12) -0.08009(16) 0.0251(6) Uani 1 1 d .
O14 O 0.63045(12) -0.08185(14) 0.08330(19) 0.0327(6) Uani 1 1 d .
O15 O 0.79014(10) 0.34437(13) 0.13249(16) 0.0237(5) Uani 1 1 d .
H15A H 0.7998 0.3102 0.1501 0.028 Uiso 1 1 d R
H15B H 0.8008 0.3534 0.1097 0.028 Uiso 1 1 d R
O16 O 0.64756(11) 0.26123(12) -0.09404(15) 0.0253(6) Uani 1 1 d .
H16A H 0.6555 0.2686 -0.1210 0.030 Uiso 1 1 d R
H16B H 0.6537 0.2213 -0.0812 0.030 Uiso 1 1 d R
O17 O 0.64281(11) 0.39690(13) 0.04073(16) 0.0264(6) Uani 1 1 d .
H17A H 0.6501 0.4293 0.0721 0.032 Uiso 1 1 d R
H17B H 0.6130 0.3926 0.0218 0.032 Uiso 1 1 d R
O18 O 0.66955(18) 0.2360(2) 0.3960(3) 0.0205(9) Uani 0.50 1 d PDU
O19 O 0.7485(3) 0.2290(3) 0.4554(4) 0.0346(12) Uani 0.50 1 d PDU
O20 O 0.7238(3) 0.2647(3) 0.5182(4) 0.0397(13) Uani 0.50 1 d PDU
O21 O 0.5385(2) -0.0871(3) 0.1276(4) 0.1011(15) Uani 1 1 d DU
O22 O 0.6065(2) -0.1160(3) 0.2046(4) 0.1038(15) Uani 1 1 d DU
O23 O 0.5829(4) -0.0591(6) 0.2519(6) 0.0956(18) Uani 0.50 1 d PDU
O24 O 0.5610(4) -0.1891(6) 0.1037(7) 0.096(2) Uani 0.50 1 d PDU
O25 O 0.5580(7) -0.0129(10) 0.2436(13) 0.0839(18) Uani 0.25 1 d PDU
O26 O 0.5137(7) 0.0559(11) 0.1500(11) 0.0844(19) Uani 0.25 1 d PDU
O27 O 0.5662(7) 0.0868(10) 0.2541(12) 0.0853(19) Uani 0.25 1 d PDU
O28 O 0.4936(7) 0.1069(9) 0.0671(12) 0.0781(19) Uani 0.25 1 d PDU
O29 O 0.4559(7) 0.1299(11) 0.1113(12) 0.081(2) Uani 0.25 1 d PDU
O30 O 0.4590(7) 0.1898(11) 0.0323(12) 0.085(2) Uani 0.25 1 d PDU
O31 O 0.4845(4) 0.4203(6) 0.0556(6) 0.081(3) Uani 0.50 1 d PD
O32 O 0.5170(4) 0.3808(5) 0.1685(4) 0.072(3) Uani 0.50 1 d PD
O33 O 0.5333(5) 0.3433(6) 0.0946(8) 0.091(3) Uani 0.50 1 d PD
O34 O 0.4835(5) 0.4351(6) 0.0964(10) 0.102(4) Uani 0.50 1 d PDU
O35 O 0.4726(5) 0.3366(4) 0.0764(6) 0.072(3) Uani 0.50 1 d PD
O36 O 0.4412(6) 0.3891(9) 0.1221(10) 0.133(6) Uani 0.50 1 d PDU
O37 O 0.5491(3) 0.3710(4) -0.0164(5) 0.0475(17) Uani 0.50 1 d P
O38 O 0.4916(3) -0.2653(3) 0.0801(3) 0.0921(19) Uani 1 1 d .
O39 O 0.5372(3) 0.3582(6) 0.0357(6) 0.076(3) Uani 0.50 1 d P
O40 O 0.4338(4) 0.3464(5) 0.1614(8) 0.080(3) Uani 0.50 1 d PU
O41 O 0.5960(4) 0.2502(5) 0.4254(8) 0.194(5) Uani 1 1 d .
O42 O 0.5145(5) -0.2146(5) 0.2214(5) 0.084(3) Uani 0.50 1 d PU
O43 O 0.5574(2) 0.2627(3) 0.2233(4) 0.0977(19) Uani 1 1 d .
O44 O 0.45219(19) -0.3010(3) 0.1582(3) 0.0884(17) Uani 1 1 d .
O45 O 0.5000 -0.0911(3) 0.2500 0.077(2) Uani 1 2 d S
O46 O 0.4492(3) 0.5443(5) 0.0932(5) 0.147(3) Uani 1 1 d U
O47 O 0.5000 0.5813(3) 0.2500 0.085(3) Uani 1 2 d S
O48 O 0.5635(4) 0.1551(4) 0.2933(6) 0.061(2) Uani 0.50 1 d P
N1 N 0.69760(15) -0.05460(18) 0.2494(2) 0.0360(8) Uani 1 1 d .
H1A H 0.6816 -0.0239 0.2517 0.043 Uiso 1 1 d R
H1B H 0.6777 -0.0713 0.2028 0.043 Uiso 1 1 d R
H1C H 0.7055 -0.0821 0.2852 0.043 Uiso 1 1 d R
N2 N 0.59224(13) 0.16338(15) 0.00492(19) 0.0235(6) Uani 1 1 d .
N3 N 0.61771(12) 0.22913(15) 0.10193(19) 0.0241(6) Uani 1 1 d .
N4 N 0.61397(13) 0.14060(15) 0.17062(19) 0.0267(7) Uani 1 1 d .
N5 N 0.57959(13) 0.07901(15) 0.06777(19) 0.0268(7) Uani 1 1 d .
N6 N 0.69210(12) 0.27034(15) 0.21628(18) 0.0236(6) Uani 1 1 d .
N7 N 0.77193(12) 0.26126(15) 0.28318(18) 0.0225(6) Uani 1 1 d .
N8 N 0.77303(13) 0.17089(14) 0.3541(2) 0.0239(6) Uani 1 1 d .
N9 N 0.69246(13) 0.17546(14) 0.2808(2) 0.0237(6) Uani 1 1 d .
N10 N 0.84813(12) 0.21964(15) 0.31962(18) 0.0231(6) Uani 1 1 d .
N11 N 0.89411(12) 0.16028(15) 0.30249(18) 0.0227(6) Uani 1 1 d .
N12 N 0.90444(14) 0.08174(17) 0.3936(2) 0.0303(7) Uani 1 1 d .
N13 N 0.85355(13) 0.13648(16) 0.4024(2) 0.0272(7) Uani 1 1 d .
N14 N 0.90209(12) 0.07939(15) 0.23271(18) 0.0239(6) Uani 1 1 d .
N15 N 0.87607(13) 0.00745(15) 0.14108(19) 0.0254(7) Uani 1 1 d .
N16 N 0.87108(15) -0.06358(17) 0.2252(2) 0.0329(8) Uani 1 1 d .
N17 N 0.91387(13) 0.00044(17) 0.3259(2) 0.0293(7) Uani 1 1 d .
N18 N 0.80244(13) -0.03409(15) 0.02534(19) 0.0251(7) Uani 1 1 d .
N19 N 0.72262(13) -0.01982(15) -0.0449(2) 0.0257(7) Uani 1 1 d .
N20 N 0.71399(15) -0.10075(16) 0.0265(2) 0.0309(7) Uani 1 1 d .
N21 N 0.79439(14) -0.09877(17) 0.1111(2) 0.0312(8) Uani 1 1 d .
N22 N 0.64694(13) 0.02254(15) -0.0799(2) 0.0254(7) Uani 1 1 d .
N23 N 0.60129(12) 0.08566(15) -0.06632(19) 0.0236(6) Uani 1 1 d .
N24 N 0.59051(13) 0.00113(16) -0.00179(19) 0.0263(7) Uani 1 1 d .
N25 N 0.63592(15) -0.06153(17) -0.0154(2) 0.0341(8) Uani 1 1 d .
N26 N 0.7136(2) 0.2436(3) 0.4561(3) 0.0318(12) Uani 0.50 1 d PDU
N27 N 0.5752(3) -0.0841(6) 0.1953(6) 0.0887(18) Uani 0.50 1 d PDU
N28 N 0.5695(4) -0.1340(5) 0.1409(7) 0.099(2) Uani 0.50 1 d PDU
N29 N 0.5420(7) 0.0400(9) 0.2172(11) 0.0810(19) Uani 0.25 1 d PDU
N30 N 0.4732(7) 0.1477(10) 0.0793(13) 0.078(2) Uani 0.25 1 d PDU
N31 N 0.5102(4) 0.3806(5) 0.1056(5) 0.058(3) Uani 0.50 1 d PD
N32 N 0.4655(4) 0.3867(5) 0.0980(6) 0.071(3) Uani 0.50 1 d PD
C1 C 0.74798(13) 0.17543(17) 0.0701(2) 0.0207(7) Uani 1 1 d .
C2 C 0.74209(15) 0.13508(18) 0.1219(2) 0.0244(7) Uani 1 1 d .
H2A H 0.7534 0.1588 0.1682 0.029 Uiso 1 1 calc R
H2B H 0.7078 0.1264 0.0951 0.029 Uiso 1 1 calc R
C3 C 0.76947(18) 0.0730(2) 0.1454(3) 0.0356(10) Uani 1 1 d .
H3A H 0.8012 0.0806 0.1579 0.043 Uiso 1 1 calc R
H3B H 0.7521 0.0446 0.1015 0.043 Uiso 1 1 calc R
C4 C 0.77635(17) 0.0405(2) 0.2144(3) 0.0379(10) Uani 1 1 d .
H4A H 0.7989 0.0058 0.2309 0.045 Uiso 1 1 calc R
H4B H 0.7911 0.0703 0.2568 0.045 Uiso 1 1 calc R
C5 C 0.72996(16) 0.01539(19) 0.1988(2) 0.0294(8) Uani 1 1 d .
H5A H 0.7106 -0.0060 0.1493 0.035 Uiso 1 1 calc R
H5B H 0.7110 0.0500 0.1969 0.035 Uiso 1 1 calc R
C6 C 0.74269(17) -0.0305(2) 0.2628(3) 0.0305(8) Uani 1 1 d .
H6A H 0.7611 -0.0656 0.2640 0.037 Uiso 1 1 calc R
H6B H 0.7627 -0.0094 0.3124 0.037 Uiso 1 1 calc R
C7 C 0.61770(13) 0.21735(18) 0.0402(2) 0.0224(7) Uani 1 1 d .
C8 C 0.56679(14) 0.14174(17) 0.0357(2) 0.0228(7) Uani 1 1 d .
H8 H 0.5316 0.1467 -0.0022 0.027 Uiso 1 1 calc R
C9 C 0.58773(14) 0.18507(18) 0.1068(2) 0.0240(7) Uani 1 1 d .
H9 H 0.5619 0.2066 0.1049 0.029 Uiso 1 1 calc R
C10 C 0.60728(14) 0.07930(18) 0.1465(2) 0.0251(7) Uani 1 1 d .
C11 C 0.64217(14) 0.28296(17) 0.1519(2) 0.0227(7) Uani 1 1 d .
H11A H 0.6413 0.3174 0.1217 0.027 Uiso 1 1 calc R
H11B H 0.6247 0.2963 0.1715 0.027 Uiso 1 1 calc R
C12 C 0.64352(15) 0.15748(19) 0.2513(2) 0.0257(8) Uani 1 1 d .
H12A H 0.6451 0.1220 0.2809 0.031 Uiso 1 1 calc R
H12B H 0.6283 0.1923 0.2583 0.031 Uiso 1 1 calc R
C13 C 0.73094(14) 0.28453(17) 0.2171(2) 0.0224(7) Uani 1 1 d .
C14 C 0.70696(14) 0.24021(17) 0.2878(2) 0.0224(7) Uani 1 1 d .
H14 H 0.6972 0.2653 0.3142 0.027 Uiso 1 1 calc R
C15 C 0.76264(14) 0.23666(18) 0.3360(2) 0.0236(7) Uani 1 1 d .
H15 H 0.7786 0.2623 0.3829 0.028 Uiso 1 1 calc R
C16 C 0.73192(15) 0.13668(18) 0.3266(2) 0.0243(7) Uani 1 1 d .
C17 C 0.82089(14) 0.27539(17) 0.3105(2) 0.0232(7) Uani 1 1 d .
H17C H 0.8378 0.2969 0.3598 0.028 Uiso 1 1 calc R
H17D H 0.8196 0.3037 0.2742 0.028 Uiso 1 1 calc R
C18 C 0.82031(15) 0.1489(2) 0.4200(2) 0.0261(8) Uani 1 1 d .
H18A H 0.8345 0.1804 0.4605 0.031 Uiso 1 1 calc R
H18B H 0.8160 0.1107 0.4397 0.031 Uiso 1 1 calc R
C19 C 0.85944(14) 0.20635(17) 0.2709(2) 0.0217(7) Uani 1 1 d .
C20 C 0.87874(14) 0.18449(19) 0.3918(2) 0.0239(7) Uani 1 1 d .
H20 H 0.8973 0.2127 0.4366 0.029 Uiso 1 1 calc R
C21 C 0.91267(14) 0.14545(19) 0.3819(2) 0.0251(7) Uani 1 1 d .
H21 H 0.9468 0.1578 0.4194 0.030 Uiso 1 1 calc R
C22 C 0.87069(15) 0.07700(19) 0.4073(2) 0.0266(8) Uani 1 1 d .
C23 C 0.91782(14) 0.14010(18) 0.2692(2) 0.0231(7) Uani 1 1 d .
H23A H 0.9116 0.1710 0.2313 0.028 Uiso 1 1 calc R
H23B H 0.9526 0.1388 0.3096 0.028 Uiso 1 1 calc R
C24 C 0.93223(16) 0.0280(2) 0.3990(2) 0.0304(9) Uani 1 1 d .
H24A H 0.9655 0.0411 0.4241 0.037 Uiso 1 1 calc R
H24B H 0.9325 -0.0038 0.4313 0.037 Uiso 1 1 calc R
C25 C 0.87867(14) 0.07053(18) 0.1556(2) 0.0232(7) Uani 1 1 d .
C26 C 0.92566(15) 0.02104(18) 0.2760(2) 0.0258(8) Uani 1 1 d .
H26 H 0.9609 0.0227 0.3036 0.031 Uiso 1 1 calc R
C27 C 0.90181(16) -0.02943(19) 0.2115(2) 0.0278(8) Uani 1 1 d .
H27 H 0.9261 -0.0570 0.2159 0.033 Uiso 1 1 calc R
C28 C 0.88209(17) -0.04893(19) 0.2956(3) 0.0304(9) Uani 1 1 d .
C29 C 0.85322(15) -0.01828(18) 0.0651(2) 0.0264(8) Uani 1 1 d .
H29A H 0.8706 -0.0559 0.0694 0.032 Uiso 1 1 calc R
H29B H 0.8557 0.0121 0.0343 0.032 Uiso 1 1 calc R
C30 C 0.84123(18) -0.11648(19) 0.1805(3) 0.0336(9) Uani 1 1 d .
H30A H 0.8364 -0.1423 0.2122 0.040 Uiso 1 1 calc R
H30B H 0.8581 -0.1418 0.1665 0.040 Uiso 1 1 calc R
C31 C 0.76487(15) 0.00557(17) -0.0254(2) 0.0238(7) Uani 1 1 d .
C32 C 0.78532(16) -0.09212(18) 0.0368(2) 0.0270(8) Uani 1 1 d .
H32 H 0.7966 -0.1291 0.0248 0.032 Uiso 1 1 calc R
C33 C 0.72936(16) -0.08529(18) -0.0206(2) 0.0275(8) Uani 1 1 d .
H33 H 0.7153 -0.1141 -0.0645 0.033 Uiso 1 1 calc R
C34 C 0.75243(17) -0.10939(18) 0.1028(3) 0.0301(9) Uani 1 1 d .
C35 C 0.67533(15) 0.00457(18) -0.1062(2) 0.0260(8) Uani 1 1 d .
H35A H 0.6577 -0.0272 -0.1462 0.031 Uiso 1 1 calc R
H35B H 0.6793 0.0410 -0.1288 0.031 Uiso 1 1 calc R
C36 C 0.66437(18) -0.11577(19) -0.0051(3) 0.0351(10) Uani 1 1 d .
H36A H 0.6490 -0.1363 -0.0547 0.042 Uiso 1 1 calc R
H36B H 0.6645 -0.1453 0.0290 0.042 Uiso 1 1 calc R
C37 C 0.63671(14) 0.08384(18) -0.0758(2) 0.0232(7) Uani 1 1 d .
C38 C 0.61350(16) -0.02034(18) -0.0816(2) 0.0276(8) Uani 1 1 d .
H38 H 0.5939 -0.0440 -0.1302 0.033 Uiso 1 1 calc R
C39 C 0.58164(14) 0.02340(17) -0.0720(2) 0.0239(7) Uani 1 1 d .
H39 H 0.5472 0.0204 -0.1162 0.029 Uiso 1 1 calc R
C40 C 0.62005(15) -0.05022(19) 0.0280(2) 0.0272(8) Uani 1 1 d .
C41 C 0.57770(14) 0.14337(18) -0.0698(2) 0.0238(7) Uani 1 1 d .
H41A H 0.5854 0.1764 -0.0917 0.029 Uiso 1 1 calc R
H41B H 0.5428 0.1372 -0.1039 0.029 Uiso 1 1 calc R
C42 C 0.56183(15) 0.02151(18) 0.0232(2) 0.0254(7) Uani 1 1 d .
H42A H 0.5285 0.0278 -0.0219 0.030 Uiso 1 1 calc R
H42B H 0.5620 -0.0115 0.0541 0.030 Uiso 1 1 calc R

loop_
_atom_site_aniso_label
_atom_site_aniso_U_11
_atom_site_aniso_U_22
_atom_site_aniso_U_33
_atom_site_aniso_U_23
_atom_site_aniso_U_13
_atom_site_aniso_U_12
Ce 0.02385(12) 0.01655(11) 0.01992(11) 0.00102(7) 0.01457(9) 0.00092(7)
O1 0.0296(14) 0.0215(13) 0.0311(14) 0.0025(11) 0.0191(12) 0.0020(11)
O2 0.0312(14) 0.0255(13) 0.0262(13) 0.0014(11) 0.0202(12) 0.0010(11)
O3 0.0282(14) 0.0237(13) 0.0273(13) -0.0001(11) 0.0186(12) -0.0038(11)
O4 0.0385(16) 0.0211(13) 0.0319(14) 0.0045(11) 0.0222(13) 0.0013(12)
O5 0.0305(14) 0.0247(13) 0.0233(13) 0.0015(10) 0.0187(12) -0.0004(11)
O6 0.0400(16) 0.0218(13) 0.0338(15) 0.0041(11) 0.0265(14) 0.0029(12)
O7 0.0296(14) 0.0245(13) 0.0210(12) 0.0029(10) 0.0158(11) 0.0040(11)
O8 0.0439(18) 0.0274(15) 0.0356(16) 0.0095(12) 0.0291(15) 0.0058(13)
O9 0.0299(14) 0.0201(12) 0.0254(13) 0.0044(10) 0.0176(12) 0.0038(10)
O10 0.062(2) 0.0260(15) 0.0471(19) 0.0074(13) 0.0430(18) 0.0025(14)
O11 0.0362(15) 0.0162(12) 0.0288(13) 0.0016(10) 0.0221(12) 0.0001(11)
O12 0.063(2) 0.0249(15) 0.0468(18) 0.0091(13) 0.0450(18) 0.0076(14)
O13 0.0321(15) 0.0183(12) 0.0305(14) -0.0010(10) 0.0218(12) -0.0035(10)
O14 0.0401(17) 0.0255(14) 0.0414(16) 0.0070(12) 0.0293(15) 0.0008(12)
O15 0.0253(13) 0.0225(12) 0.0263(13) 0.0052(10) 0.0171(11) 0.0024(10)
O16 0.0374(15) 0.0192(13) 0.0252(13) 0.0009(10) 0.0221(12) -0.0009(11)
O17 0.0305(14) 0.0243(13) 0.0298(14) -0.0017(11) 0.0210(12) 0.0014(11)
O18 0.0270(16) 0.0273(16) 0.0196(14) -0.0022(12) 0.0206(12) -0.0030(13)
O19 0.040(3) 0.038(2) 0.029(2) -0.004(2) 0.023(2) -0.001(2)
O20 0.049(3) 0.040(2) 0.031(2) -0.005(2) 0.025(2) 0.001(2)
O21 0.061(2) 0.108(3) 0.093(3) 0.022(2) 0.025(2) -0.015(2)
O22 0.063(2) 0.112(3) 0.101(3) 0.027(2) 0.031(2) -0.023(2)
O23 0.061(2) 0.106(3) 0.089(3) 0.025(3) 0.030(2) -0.024(2)
O24 0.059(3) 0.103(3) 0.096(3) 0.021(3) 0.030(2) -0.013(3)
O25 0.053(2) 0.104(3) 0.087(3) 0.022(3) 0.038(2) -0.021(2)
O26 0.053(2) 0.104(3) 0.087(3) 0.023(3) 0.038(2) -0.022(2)
O27 0.054(2) 0.105(3) 0.087(3) 0.023(3) 0.038(2) -0.021(2)
O28 0.050(2) 0.103(3) 0.084(3) 0.021(3) 0.042(2) -0.022(2)
O29 0.053(3) 0.104(3) 0.085(3) 0.019(3) 0.041(3) -0.021(3)
O30 0.055(3) 0.104(4) 0.088(3) 0.019(3) 0.038(3) -0.021(3)
O31 0.088(8) 0.081(8) 0.044(5) 0.014(5) 0.025(5) 0.003(6)
O32 0.074(6) 0.102(8) 0.040(4) -0.011(4) 0.033(4) -0.041(6)
O33 0.104(10) 0.082(8) 0.095(9) 0.001(7) 0.064(8) -0.001(7)
O34 0.084(7) 0.074(7) 0.109(8) -0.023(6) 0.038(6) -0.017(6)
O35 0.103(8) 0.049(5) 0.061(6) -0.004(4) 0.048(6) 0.003(5)
O36 0.142(9) 0.158(10) 0.130(9) -0.003(7) 0.098(7) 0.047(7)
O37 0.037(4) 0.043(4) 0.056(4) -0.007(3) 0.025(4) -0.006(3)
O38 0.131(5) 0.087(4) 0.070(3) 0.026(3) 0.067(4) 0.058(4)
O39 0.044(5) 0.095(8) 0.074(7) -0.020(6) 0.028(5) -0.010(5)
O40 0.098(6) 0.065(5) 0.120(7) 0.006(5) 0.090(6) 0.014(5)
O41 0.136(8) 0.141(8) 0.335(16) -0.028(9) 0.159(10) 0.033(6)
O42 0.122(7) 0.059(5) 0.051(4) 0.007(4) 0.043(5) 0.026(5)
O43 0.086(4) 0.119(5) 0.094(4) 0.020(4) 0.057(4) 0.030(4)
O44 0.057(3) 0.137(5) 0.061(3) 0.018(3) 0.030(3) 0.000(3)
O45 0.119(6) 0.048(3) 0.037(3) 0.000 0.033(4) 0.000
O46 0.071(4) 0.209(7) 0.173(6) -0.067(6) 0.082(4) -0.043(4)
O47 0.113(6) 0.061(4) 0.159(8) 0.000 0.123(7) 0.000
O48 0.066(6) 0.057(5) 0.068(6) 0.013(4) 0.045(5) 0.003(4)
N1 0.048(2) 0.0297(18) 0.044(2) 0.0125(16) 0.0347(19) 0.0087(16)
N2 0.0285(16) 0.0224(15) 0.0229(15) -0.0016(12) 0.0172(14) -0.0022(12)
N3 0.0287(17) 0.0207(15) 0.0253(15) 0.0002(12) 0.0176(14) -0.0010(12)
N4 0.0346(18) 0.0198(15) 0.0232(15) 0.0011(12) 0.0161(14) -0.0015(13)
N5 0.0335(18) 0.0202(15) 0.0264(16) -0.0008(12) 0.0180(15) -0.0023(13)
N6 0.0263(16) 0.0251(16) 0.0217(14) 0.0014(12) 0.0157(13) -0.0015(12)
N7 0.0240(15) 0.0245(15) 0.0234(14) 0.0010(12) 0.0166(13) 0.0012(12)
N8 0.0270(16) 0.0209(15) 0.0264(16) 0.0029(12) 0.0175(14) 0.0030(12)
N9 0.0285(17) 0.0181(15) 0.0297(16) -0.0001(12) 0.0203(14) -0.0010(12)
N10 0.0275(16) 0.0219(15) 0.0244(15) 0.0030(12) 0.0181(14) 0.0037(12)
N11 0.0263(16) 0.0247(16) 0.0210(14) 0.0032(11) 0.0163(13) 0.0058(12)
N12 0.0351(19) 0.0299(18) 0.0351(18) 0.0136(14) 0.0261(16) 0.0100(14)
N13 0.0329(18) 0.0266(17) 0.0294(16) 0.0071(13) 0.0227(15) 0.0057(13)
N14 0.0304(17) 0.0203(15) 0.0231(15) 0.0038(12) 0.0173(14) 0.0051(12)
N15 0.0337(17) 0.0206(15) 0.0265(16) 0.0047(12) 0.0207(14) 0.0038(13)
N16 0.051(2) 0.0233(17) 0.0372(19) 0.0030(14) 0.0332(18) -0.0016(15)
N17 0.0352(18) 0.0307(18) 0.0278(16) 0.0053(14) 0.0221(15) 0.0021(14)
N18 0.0349(18) 0.0167(14) 0.0279(16) 0.0025(12) 0.0213(15) 0.0005(13)
N19 0.0374(18) 0.0183(15) 0.0304(16) 0.0022(12) 0.0253(15) 0.0025(13)
N20 0.045(2) 0.0229(16) 0.042(2) 0.0044(14) 0.0347(18) 0.0032(15)
N21 0.044(2) 0.0265(17) 0.0323(18) 0.0087(14) 0.0277(17) 0.0060(15)
N22 0.0315(17) 0.0197(15) 0.0315(16) -0.0013(12) 0.0224(15) -0.0019(13)
N23 0.0278(16) 0.0177(14) 0.0289(16) -0.0014(12) 0.0190(14) -0.0018(12)
N24 0.0333(18) 0.0238(16) 0.0289(16) 0.0005(13) 0.0226(15) -0.0009(13)
N25 0.048(2) 0.0217(16) 0.051(2) 0.0075(15) 0.040(2) 0.0051(15)
N26 0.044(3) 0.031(2) 0.030(2) 0.000(2) 0.028(2) -0.001(2)
N27 0.055(2) 0.103(3) 0.089(3) 0.025(3) 0.033(2) -0.022(2)
N28 0.062(3) 0.109(3) 0.094(3) 0.022(3) 0.031(2) -0.017(2)
N29 0.053(2) 0.104(3) 0.085(3) 0.023(3) 0.041(2) -0.022(2)
N30 0.050(3) 0.104(4) 0.085(3) 0.021(3) 0.043(3) -0.022(3)
N31 0.058(6) 0.069(7) 0.039(5) 0.000(5) 0.025(5) -0.022(5)
N32 0.077(8) 0.071(8) 0.050(6) 0.009(5) 0.030(6) 0.031(7)
C1 0.0207(17) 0.0195(16) 0.0206(16) -0.0008(12) 0.0118(14) -0.0014(13)
C2 0.0292(19) 0.0220(18) 0.0269(18) 0.0016(14) 0.0196(16) 0.0012(14)
C3 0.044(3) 0.030(2) 0.049(3) 0.0161(19) 0.036(2) 0.0127(19)
C4 0.035(2) 0.038(2) 0.040(2) 0.0175(19) 0.022(2) 0.0056(19)
C5 0.040(2) 0.0249(19) 0.0311(19) 0.0044(15) 0.0255(19) 0.0024(16)
C6 0.043(2) 0.0257(19) 0.034(2) 0.0055(16) 0.029(2) 0.0042(17)
C7 0.0213(17) 0.0228(17) 0.0210(16) 0.0037(13) 0.0116(14) 0.0047(14)
C8 0.0242(18) 0.0195(17) 0.0253(17) 0.0007(13) 0.0153(15) 0.0001(14)
C9 0.0260(18) 0.0186(16) 0.0285(18) 0.0023(14) 0.0171(16) 0.0017(14)
C10 0.0263(18) 0.0246(18) 0.0277(18) 0.0021(14) 0.0180(16) 0.0010(14)
C11 0.0254(18) 0.0191(16) 0.0253(17) -0.0003(13) 0.0163(15) 0.0003(14)
C12 0.032(2) 0.0253(18) 0.0262(18) -0.0027(14) 0.0206(17) -0.0050(15)
C13 0.0288(19) 0.0198(16) 0.0225(16) -0.0036(13) 0.0176(15) -0.0001(14)
C14 0.0264(18) 0.0199(17) 0.0251(17) -0.0004(13) 0.0177(15) 0.0005(14)
C15 0.0305(19) 0.0221(18) 0.0242(17) 0.0003(13) 0.0197(16) 0.0003(14)
C16 0.032(2) 0.0236(18) 0.0242(17) -0.0006(14) 0.0206(16) 0.0004(15)
C17 0.0265(18) 0.0211(17) 0.0275(17) -0.0007(14) 0.0193(16) 0.0001(14)
C18 0.0286(19) 0.0302(19) 0.0235(17) 0.0072(15) 0.0179(16) 0.0071(16)
C19 0.0237(17) 0.0203(16) 0.0217(16) -0.0001(13) 0.0140(14) -0.0012(13)
C20 0.0260(18) 0.0265(18) 0.0205(16) 0.0016(14) 0.0147(15) 0.0008(15)
C21 0.0251(18) 0.0299(19) 0.0216(17) 0.0046(14) 0.0149(15) 0.0041(15)
C22 0.031(2) 0.030(2) 0.0235(17) 0.0069(15) 0.0187(16) 0.0070(16)
C23 0.0258(18) 0.0229(18) 0.0261(17) 0.0026(14) 0.0185(15) 0.0024(14)
C24 0.035(2) 0.035(2) 0.0266(19) 0.0095(16) 0.0217(18) 0.0104(17)
C25 0.0238(18) 0.0246(18) 0.0259(17) 0.0014(14) 0.0175(15) 0.0019(14)
C26 0.0281(19) 0.0256(19) 0.0284(18) 0.0069(15) 0.0195(16) 0.0065(15)
C27 0.036(2) 0.0235(18) 0.0283(19) 0.0077(15) 0.0221(18) 0.0093(16)
C28 0.045(2) 0.0208(18) 0.035(2) 0.0092(15) 0.029(2) 0.0085(17)
C29 0.037(2) 0.0205(17) 0.0321(19) 0.0008(15) 0.0265(18) 0.0024(15)
C30 0.047(3) 0.0206(18) 0.037(2) 0.0075(16) 0.028(2) 0.0041(17)
C31 0.036(2) 0.0191(17) 0.0232(17) -0.0029(13) 0.0213(16) -0.0009(15)
C32 0.041(2) 0.0186(17) 0.034(2) 0.0019(15) 0.0292(19) 0.0013(15)
C33 0.039(2) 0.0209(18) 0.032(2) 0.0002(15) 0.0270(19) -0.0005(16)
C34 0.050(3) 0.0145(16) 0.041(2) 0.0036(15) 0.036(2) 0.0044(16)
C35 0.034(2) 0.0211(17) 0.0286(18) -0.0009(14) 0.0218(17) -0.0007(15)
C36 0.049(3) 0.0184(18) 0.056(3) 0.0062(18) 0.041(2) 0.0028(17)
C37 0.0263(18) 0.0224(17) 0.0195(16) -0.0007(13) 0.0131(15) 0.0000(14)
C38 0.036(2) 0.0201(17) 0.0311(19) -0.0037(14) 0.0222(18) -0.0047(15)
C39 0.0270(18) 0.0208(17) 0.0238(17) -0.0022(13) 0.0152(15) -0.0043(14)
C40 0.0277(19) 0.0246(18) 0.0323(19) 0.0007(15) 0.0197(17) -0.0031(15)
C41 0.0255(18) 0.0212(17) 0.0225(17) -0.0001(13) 0.0133(15) 0.0008(14)
C42 0.0298(19) 0.0216(18) 0.0285(18) -0.0036(14) 0.0196(16) -0.0050(15)

loop_
_atom_type_symbol
_atom_type_description
_atom_type_scat_dispersion_real
_atom_type_scat_dispersion_imag
_atom_type_scat_source
C C 0.0033 0.0016 'International Tables Vol C Tables 4.2.6.8 and 6.1.1.4'
H H 0.0000 0.0000 'International Tables Vol C Tables 4.2.6.8 and 6.1.1.4'
N N 0.0061 0.0033 'International Tables Vol C Tables 4.2.6.8 and 6.1.1.4'
O O 0.0106 0.0060 'International Tables Vol C Tables 4.2.6.8 and 6.1.1.4'
Ce Ce -0.2486 2.6331 'International Tables Vol C Tables 4.2.6.8 and 6.1.1.4'

loop_
_geom_angle_atom_site_label_1
_geom_angle_atom_site_label_2
_geom_angle_atom_site_label_3
_geom_angle
_geom_angle_site_symmetry_1
_geom_angle_site_symmetry_3
O1 Ce O2 88.88(10) . 7_655
O1 Ce O16 73.04(9) . .
O2 Ce O16 76.78(9) 7_655 .
O1 Ce O17 138.43(9) . .
O2 Ce O17 132.66(9) 7_655 .
O16 Ce O17 110.12(9) . .
O1 Ce O15 71.89(9) . .
O2 Ce O15 74.53(9) 7_655 .
O16 Ce O15 134.53(9) . .
O17 Ce O15 115.29(9) . .
O1 Ce O11 134.60(10) . 7_655
O2 Ce O11 70.02(9) 7_655 7_655
O16 Ce O11 134.38(8) . 7_655
O17 Ce O11 74.04(9) . 7_655
O15 Ce O11 64.00(9) . 7_655
O1 Ce O5 75.12(9) . .
O2 Ce O5 137.31(9) 7_655 .
O16 Ce O5 131.93(9) . .
O17 Ce O5 73.50(9) . .
O15 Ce O5 62.95(9) . .
O11 Ce O5 93.44(9) 7_655 .
O1 Ce O9 134.17(9) . 7_655
O2 Ce O9 68.69(9) 7_655 7_655
O16 Ce O9 63.36(9) . 7_655
O17 Ce O9 73.40(9) . 7_655
O15 Ce O9 132.53(9) . 7_655
O11 Ce O9 75.72(9) 7_655 7_655
O5 Ce O9 146.85(9) . 7_655
O1 Ce O3 71.74(9) . .
O2 Ce O3 138.73(9) 7_655 .
O16 Ce O3 62.96(8) . .
O17 Ce O3 73.63(9) . .
O15 Ce O3 128.55(8) . .
O11 Ce O3 147.40(9) 7_655 .
O5 Ce O3 73.39(9) . .
O9 Ce O3 98.91(9) 7_655 .
C1 O1 Ce 172.5(3) . .
C1 O2 Ce 146.2(2) . 7_655
C7 O3 Ce 161.2(3) . .
C13 O5 Ce 151.6(3) . .
C25 O9 Ce 157.9(3) . 7_655
C31 O11 Ce 150.1(2) . 7_655
Ce O15 H15A 105.2 . .
Ce O15 H15B 104.1 . .
H15A O15 H15B 107.5 . .
Ce O16 H16A 107.7 . .
Ce O16 H16B 110.5 . .
H16A O16 H16B 107.4 . .
Ce O17 H17A 129.7 . .
Ce O17 H17B 131.3 . .
H17A O17 H17B 98.7 . .
C6 N1 H1A 110.8 . .
C6 N1 H1B 111.1 . .
H1A N1 H1B 106.5 . .
C6 N1 H1C 109.1 . .
H1A N1 H1C 108.3 . .
H1B N1 H1C 111.1 . .
C7 N2 C41 123.2(3) . .
C7 N2 C8 111.7(3) . .
C41 N2 C8 121.6(3) . .
C7 N3 C11 122.3(3) . .
C7 N3 C9 112.3(3) . .
C11 N3 C9 125.2(3) . .
C10 N4 C12 122.2(3) . .
C10 N4 C9 112.9(3) . .
C12 N4 C9 124.9(3) . .
C10 N5 C8 112.3(3) . .
C10 N5 C42 122.4(3) . .
C8 N5 C42 125.0(3) . .
C13 N6 C11 124.1(3) . .
C13 N6 C14 111.9(3) . .
C11 N6 C14 124.0(3) . .
C13 N7 C17 124.9(3) . .
C13 N7 C15 112.0(3) . .
C17 N7 C15 120.6(3) . .
C16 N8 C15 112.0(3) . .
C16 N8 C18 120.8(3) . .
C15 N8 C18 121.9(3) . .
C16 N9 C14 111.5(3) . .
C16 N9 C12 122.9(3) . .
C14 N9 C12 122.4(3) . .
C19 N10 C17 122.1(3) . .
C19 N10 C20 111.6(3) . .
C17 N10 C20 123.6(3) . .
C19 N11 C23 123.4(3) . .
C19 N11 C21 111.8(3) . .
C23 N11 C21 123.2(3) . .
C22 N12 C21 113.2(3) . .
C22 N12 C24 122.3(3) . .
C21 N12 C24 124.2(3) . .
C22 N13 C18 121.6(3) . .
C22 N13 C20 112.9(3) . .
C18 N13 C20 124.6(3) . .
C25 N14 C23 123.2(3) . .
C25 N14 C26 111.0(3) . .
C23 N14 C26 121.7(3) . .
C25 N15 C29 123.4(3) . .
C25 N15 C27 111.9(3) . .
C29 N15 C27 124.5(3) . .
C28 N16 C30 122.3(4) . .
C28 N16 C27 111.7(4) . .
C30 N16 C27 124.4(3) . .
C28 N17 C24 122.4(3) . .
C28 N17 C26 112.5(3) . .
C24 N17 C26 125.1(4) . .
C31 N18 C29 123.6(3) . .
C31 N18 C32 111.9(3) . .
C29 N18 C32 124.4(3) . .
C31 N19 C35 123.2(3) . .
C31 N19 C33 111.0(3) . .
C35 N19 C33 121.4(3) . .
C34 N20 C36 123.3(4) . .
C34 N20 C33 112.5(4) . .
C36 N20 C33 123.4(4) . .
C34 N21 C30 121.6(3) . .
C34 N21 C32 111.7(4) . .
C30 N21 C32 122.6(4) . .
C37 N22 C35 122.6(3) . .
C37 N22 C38 111.4(3) . .
C35 N22 C38 122.8(3) . .
C37 N23 C41 123.1(3) . .
C37 N23 C39 112.2(3) . .
C41 N23 C39 123.0(3) . .
C40 N24 C39 112.6(3) . .
C40 N24 C42 123.1(3) . .
C39 N24 C42 122.7(3) . .
C40 N25 C36 123.6(4) . .
C40 N25 C38 112.5(3) . .
C36 N25 C38 123.0(4) . .
O20 N26 O19 117.0(6) . .
O20 N26 O18 122.2(7) . .
O19 N26 O18 120.8(6) . .
O22 N27 O23 117.4(11) . .
O22 N27 O21 110.4(10) . .
O23 N27 O21 132.0(12) . .
O22 N28 O24 129.5(11) . .
O22 N28 O21 99.1(8) . .
O24 N28 O21 130.5(10) . .
O26 N29 O25 129(2) . .
O26 N29 O27 107(2) . .
O25 N29 O27 120(2) . .
O30 N30 O29 128.2(18) . .
O30 N30 O28 109(2) . .
O29 N30 O28 116(2) . .
O31 N31 O32 121.8(12) . .
O31 N31 O33 118.2(11) . .
O32 N31 O33 119.7(11) . .
O34 N32 O36 118.1(15) . .
O34 N32 O35 119.4(13) . .
O36 N32 O35 122.5(14) . .
O1 C1 O2 124.3(4) . .
O1 C1 C2 117.2(3) . .
O2 C1 C2 118.6(3) . .
C3 C2 C1 113.7(3) . .
C3 C2 H2A 108.8 . .
C1 C2 H2A 108.8 . .
C3 C2 H2B 108.8 . .
C1 C2 H2B 108.8 . .
H2A C2 H2B 107.7 . .
C2 C3 C4 114.5(4) . .
C2 C3 H3A 108.6 . .
C4 C3 H3A 108.6 . .
C2 C3 H3B 108.6 . .
C4 C3 H3B 108.6 . .
H3A C3 H3B 107.6 . .
C5 C4 C3 114.8(4) . .
C5 C4 H4A 108.6 . .
C3 C4 H4A 108.6 . .
C5 C4 H4B 108.6 . .
C3 C4 H4B 108.6 . .
H4A C4 H4B 107.5 . .
C4 C5 C6 109.6(4) . .
C4 C5 H5A 109.7 . .
C6 C5 H5A 109.7 . .
C4 C5 H5B 109.7 . .
C6 C5 H5B 109.7 . .
H5A C5 H5B 108.2 . .
N1 C6 C5 110.4(4) . .
N1 C6 H6A 109.6 . .
C5 C6 H6A 109.6 . .
N1 C6 H6B 109.6 . .
C5 C6 H6B 109.6 . .
H6A C6 H6B 108.1 . .
O3 C7 N2 126.1(3) . .
O3 C7 N3 125.0(4) . .
N2 C7 N3 108.9(3) . .
N5 C8 N2 114.7(3) . .
N5 C8 C9 104.1(3) . .
N2 C8 C9 102.8(3) . .
N5 C8 H8 111.6 . .
N2 C8 H8 111.6 . .
C9 C8 H8 111.6 . .
N3 C9 N4 115.3(3) . .
N3 C9 C8 103.6(3) . .
N4 C9 C8 102.2(3) . .
N3 C9 H9 111.7 . .
N4 C9 H9 111.7 . .
C8 C9 H9 111.7 . .
O4 C10 N5 126.1(4) . .
O4 C10 N4 125.7(4) . .
N5 C10 N4 108.2(3) . .
N6 C11 N3 113.2(3) . .
N6 C11 H11A 108.9 . .
N3 C11 H11A 108.9 . .
N6 C11 H11B 108.9 . .
N3 C11 H11B 108.9 . .
H11A C11 H11B 107.7 . .
N4 C12 N9 112.5(3) . .
N4 C12 H12A 109.1 . .
N9 C12 H12A 109.1 . .
N4 C12 H12B 109.1 . .
N9 C12 H12B 109.1 . .
H12A C12 H12B 107.8 . .
O5 C13 N7 126.0(4) . .
O5 C13 N6 125.2(4) . .
N7 C13 N6 108.8(3) . .
N9 C14 N6 115.5(3) . .
N9 C14 C15 103.7(3) . .
N6 C14 C15 103.7(3) . .
N9 C14 H14 111.1 . .
N6 C14 H14 111.1 . .
C15 C14 H14 111.1 . .
N8 C15 N7 115.2(3) . .
N8 C15 C14 103.7(3) . .
N7 C15 C14 103.1(3) . .
N8 C15 H15 111.4 . .
N7 C15 H15 111.4 . .
C14 C15 H15 111.4 . .
O6 C16 N8 126.3(4) . .
O6 C16 N9 125.5(4) . .
N8 C16 N9 108.2(3) . .
N7 C17 N10 112.9(3) . .
N7 C17 H17C 109.0 . .
N10 C17 H17C 109.0 . .
N7 C17 H17D 109.0 . .
N10 C17 H17D 109.0 . .
H17C C17 H17D 107.8 . .
N13 C18 N8 113.6(3) . .
N13 C18 H18A 108.9 . .
N8 C18 H18A 108.9 . .
N13 C18 H18B 108.9 . .
N8 C18 H18B 108.9 . .
H18A C18 H18B 107.7 . .
O7 C19 N10 125.0(3) . .
O7 C19 N11 125.4(3) . .
N10 C19 N11 109.6(3) . .
N13 C20 N10 114.6(3) . .
N13 C20 C21 102.9(3) . .
N10 C20 C21 103.9(3) . .
N13 C20 H20 111.6 . .
N10 C20 H20 111.6 . .
C21 C20 H20 111.6 . .
N12 C21 N11 114.7(3) . .
N12 C21 C20 103.3(3) . .
N11 C21 C20 102.6(3) . .
N12 C21 H21 111.8 . .
N11 C21 H21 111.8 . .
C20 C21 H21 111.8 . .
O8 C22 N13 125.7(4) . .
O8 C22 N12 126.9(4) . .
N13 C22 N12 107.4(3) . .
N14 C23 N11 113.7(3) . .
N14 C23 H23A 108.8 . .
N11 C23 H23A 108.8 . .
N14 C23 H23B 108.8 . .
N11 C23 H23B 108.8 . .
H23A C23 H23B 107.7 . .
N17 C24 N12 113.9(3) . .
N17 C24 H24A 108.8 . .
N12 C24 H24A 108.8 . .
N17 C24 H24B 108.8 . .
N12 C24 H24B 108.8 . .
H24A C24 H24B 107.7 . .
O9 C25 N14 126.1(4) . .
O9 C25 N15 124.9(3) . .
N14 C25 N15 109.0(3) . .
N17 C26 N14 116.1(3) . .
N17 C26 C27 103.5(3) . .
N14 C26 C27 102.6(3) . .
N17 C26 H26 111.3 . .
N14 C26 H26 111.3 . .
C27 C26 H26 111.3 . .
N15 C27 N16 115.3(4) . .
N15 C27 C26 103.5(3) . .
N16 C27 C26 102.3(3) . .
N15 C27 H27 111.7 . .
N16 C27 H27 111.7 . .
C26 C27 H27 111.7 . .
O10 C28 N17 126.1(4) . .
O10 C28 N16 125.7(4) . .
N17 C28 N16 108.2(3) . .
N15 C29 N18 113.5(3) . .
N15 C29 H29A 108.9 . .
N18 C29 H29A 108.9 . .
N15 C29 H29B 108.9 . .
N18 C29 H29B 108.9 . .
H29A C29 H29B 107.7 . .
N16 C30 N21 113.4(3) . .
N16 C30 H30A 108.9 . .
N21 C30 H30A 108.9 . .
N16 C30 H30B 108.9 . .
N21 C30 H30B 108.9 . .
H30A C30 H30B 107.7 . .
O11 C31 N19 126.3(4) . .
O11 C31 N18 124.9(4) . .
N19 C31 N18 108.8(3) . .
N18 C32 N21 115.9(3) . .
N18 C32 C33 102.8(3) . .
N21 C32 C33 103.3(3) . .
N18 C32 H32 111.4 . .
N21 C32 H32 111.4 . .
C33 C32 H32 111.4 . .
N20 C33 N19 115.2(3) . .
N20 C33 C32 102.9(3) . .
N19 C33 C32 103.3(3) . .
N20 C33 H33 111.6 . .
N19 C33 H33 111.6 . .
C32 C33 H33 111.6 . .
O12 C34 N21 126.2(4) . .
O12 C34 N20 125.6(4) . .
N21 C34 N20 108.2(3) . .
N19 C35 N22 112.8(3) . .
N19 C35 H35A 109.0 . .
N22 C35 H35A 109.0 . .
N19 C35 H35B 109.0 . .
N22 C35 H35B 109.0 . .
H35A C35 H35B 107.8 . .
N25 C36 N20 113.5(4) . .
N25 C36 H36A 108.9 . .
N20 C36 H36A 108.9 . .
N25 C36 H36B 108.9 . .
N20 C36 H36B 108.9 . .
H36A C36 H36B 107.7 . .
O13 C37 N23 125.2(4) . .
O13 C37 N22 125.5(4) . .
N23 C37 N22 109.2(3) . .
N25 C38 N22 114.5(4) . .
N25 C38 C39 103.1(3) . .
N22 C38 C39 103.9(3) . .
N25 C38 H38 111.6 . .
N22 C38 H38 111.6 . .
C39 C38 H38 111.6 . .
N24 C39 N23 114.7(3) . .
N24 C39 C38 103.4(3) . .
N23 C39 C38 102.9(3) . .
N24 C39 H39 111.7 . .
N23 C39 H39 111.7 . .
C38 C39 H39 111.7 . .
O14 C40 N24 126.6(4) . .
O14 C40 N25 125.3(4) . .
N24 C40 N25 108.1(3) . .
N2 C41 N23 112.8(3) . .
N2 C41 H41A 109.0 . .
N23 C41 H41A 109.0 . .
N2 C41 H41B 109.0 . .
N23 C41 H41B 109.0 . .
H41A C41 H41B 107.8 . .
N5 C42 N24 113.1(3) . .
N5 C42 H42A 109.0 . .
N24 C42 H42A 109.0 . .
N5 C42 H42B 109.0 . .
N24 C42 H42B 109.0 . .
H42A C42 H42B 107.8 . .

loop_
_geom_bond_atom_site_label_1
_geom_bond_atom_site_label_2
_geom_bond_distance
_geom_bond_site_symmetry_2
Ce O1 2.325(3) .
Ce O2 2.410(3) 7_655
Ce O16 2.539(3) .
Ce O17 2.562(3) .
Ce O15 2.582(3) .
Ce O11 2.585(3) 7_655
Ce O5 2.606(3) .
Ce O9 2.607(3) 7_655
Ce O3 2.650(3) .
O1 C1 1.250(4) .
O2 C1 1.253(5) .
O2 Ce 2.410(3) 7_655
O3 C7 1.235(5) .
O4 C10 1.225(5) .
O5 C13 1.232(5) .
O6 C16 1.227(5) .
O7 C19 1.237(4) .
O8 C22 1.212(5) .
O9 C25 1.233(5) .
O9 Ce 2.607(3) 7_655
O10 C28 1.225(5) .
O11 C31 1.234(5) .
O11 Ce 2.585(3) 7_655
O12 C34 1.222(5) .
O13 C37 1.234(5) .
O14 C40 1.226(5) .
O15 H15A 0.7936 .
O15 H15B 0.7995 .
O16 H16A 0.7985 .
O16 H16B 0.8782 .
O17 H17A 0.8908 .
O17 H17B 0.8530 .
O18 N26 1.283(7) .
O19 N26 1.257(7) .
O20 N26 1.251(7) .
O21 N27 1.233(9) .
O21 N28 1.360(9) .
O22 N27 1.186(9) .
O22 N28 1.248(9) .
O23 N27 1.213(9) .
O23 O25 1.24(2) .
O24 N28 1.350(9) .
O25 N29 1.230(10) .
O26 N29 1.215(10) .
O27 N29 1.233(10) .
O28 N30 1.242(10) .
O29 N30 1.220(10) .
O30 N30 1.214(10) .
O31 N31 1.231(9) .
O32 N31 1.239(8) .
O33 N31 1.246(9) .
O34 N32 1.212(9) .
O35 N32 1.248(8) .
O36 N32 1.230(9) .
N1 C6 1.492(6) .
N1 H1A 0.8762 .
N1 H1B 0.8835 .
N1 H1C 0.8744 .
N2 C7 1.364(5) .
N2 C41 1.444(5) .
N2 C8 1.464(5) .
N3 C7 1.365(5) .
N3 C11 1.446(5) .
N3 C9 1.447(5) .
N4 C10 1.370(5) .
N4 C12 1.442(5) .
N4 C9 1.455(5) .
N5 C10 1.366(5) .
N5 C8 1.444(5) .
N5 C42 1.445(5) .
N6 C13 1.365(5) .
N6 C11 1.445(5) .
N6 C14 1.458(5) .
N7 C13 1.361(5) .
N7 C17 1.446(5) .
N7 C15 1.462(5) .
N8 C16 1.370(5) .
N8 C15 1.437(5) .
N8 C18 1.453(5) .
N9 C16 1.374(5) .
N9 C14 1.440(5) .
N9 C12 1.452(5) .
N10 C19 1.361(5) .
N10 C17 1.450(5) .
N10 C20 1.460(5) .
N11 C19 1.367(5) .
N11 C23 1.448(5) .
N11 C21 1.466(5) .
N12 C22 1.371(5) .
N12 C21 1.437(5) .
N12 C24 1.451(5) .
N13 C22 1.371(5) .
N13 C18 1.439(5) .
N13 C20 1.446(5) .
N14 C25 1.364(5) .
N14 C23 1.437(5) .
N14 C26 1.469(5) .
N15 C25 1.367(5) .
N15 C29 1.439(5) .
N15 C27 1.449(5) .
N16 C28 1.369(5) .
N16 C30 1.435(6) .
N16 C27 1.459(5) .
N17 C28 1.366(6) .
N17 C24 1.432(5) .
N17 C26 1.437(5) .
N18 C31 1.372(5) .
N18 C29 1.452(5) .
N18 C32 1.453(5) .
N19 C31 1.362(5) .
N19 C35 1.443(5) .
N19 C33 1.455(5) .
N20 C34 1.373(6) .
N20 C36 1.446(6) .
N20 C33 1.448(5) .
N21 C34 1.368(6) .
N21 C30 1.444(6) .
N21 C32 1.454(5) .
N22 C37 1.366(5) .
N22 C35 1.454(5) .
N22 C38 1.455(5) .
N23 C37 1.360(5) .
N23 C41 1.448(5) .
N23 C39 1.457(5) .
N24 C40 1.361(5) .
N24 C39 1.442(5) .
N24 C42 1.455(5) .
N25 C40 1.369(5) .
N25 C36 1.442(5) .
N25 C38 1.444(5) .
C1 C2 1.523(5) .
C2 C3 1.520(6) .
C2 H2A 0.9700 .
C2 H2B 0.9700 .
C3 C4 1.533(6) .
C3 H3A 0.9700 .
C3 H3B 0.9700 .
C4 C5 1.521(6) .
C4 H4A 0.9700 .
C4 H4B 0.9700 .
C5 C6 1.530(5) .
C5 H5A 0.9700 .
C5 H5B 0.9700 .
C6 H6A 0.9700 .
C6 H6B 0.9700 .
C8 C9 1.551(5) .
C8 H8 0.9800 .
C9 H9 0.9800 .
C11 H11A 0.9700 .
C11 H11B 0.9700 .
C12 H12A 0.9700 .
C12 H12B 0.9700 .
C14 C15 1.540(5) .
C14 H14 0.9800 .
C15 H15 0.9800 .
C17 H17C 0.9700 .
C17 H17D 0.9700 .
C18 H18A 0.9700 .
C18 H18B 0.9700 .
C20 C21 1.555(5) .
C20 H20 0.9800 .
C21 H21 0.9800 .
C23 H23A 0.9700 .
C23 H23B 0.9700 .
C24 H24A 0.9700 .
C24 H24B 0.9700 .
C26 C27 1.548(6) .
C26 H26 0.9800 .
C27 H27 0.9800 .
C29 H29A 0.9700 .
C29 H29B 0.9700 .
C30 H30A 0.9700 .
C30 H30B 0.9700 .
C32 C33 1.550(6) .
C32 H32 0.9800 .
C33 H33 0.9800 .
C35 H35A 0.9700 .
C35 H35B 0.9700 .
C36 H36A 0.9700 .
C36 H36B 0.9700 .
C38 C39 1.548(6) .
C38 H38 0.9800 .
C39 H39 0.9800 .
C41 H41A 0.9700 .
C41 H41B 0.9700 .
C42 H42A 0.9700 .
C42 H42B 0.9700 .

loop_
_geom_hbond_atom_site_label_D
_geom_hbond_atom_site_label_H
_geom_hbond_atom_site_label_A
_geom_hbond_distance_DH
_geom_hbond_distance_HA
_geom_hbond_distance_DA
_geom_hbond_angle_DHA
_geom_hbond_site_symmetry_A
N1 H1A O4 0.88 2.03 2.795(5) 144.6 .
N1 H1B O14 0.88 2.08 2.936(5) 162.2 .
N1 H1C O15 0.87 2.31 3.171(4) 168.5 4_645
O15 H15A O7 0.79 2.05 2.826(4) 166.1 .
O15 H15B O13 0.80 1.97 2.747(4) 164.7 7_655
O16 H16A O7 0.80 1.96 2.732(4) 162.4 7_655
O16 H16B O13 0.88 1.93 2.793(4) 165.8 .
O17 H17A O8 0.89 2.16 2.935(4) 144.7 4_655
O17 H17B O37 0.85 1.89 2.735(8) 171.9 .
